data_7005520
loop_
_publ_author_name
'Bennett, Martin A.'
'Bhargava, Suresh K.'
'Messelh\"auser, Johannes'
'Priv\'er, Steven H'
'Welling, Lee L.'
'Willis, Anthony C.'

_publ_section_title
;
 ortho-Metallated complexes of platinum(II) and diplatinum(I)
 containing the carbanions (2-diphenylphosphino)phenyl and
 (2-diphenylphosphino)-n-tolyl (n = 5, 6).
;
_journal_issue 29
_journal_name_full 'Dalton transactions (Cambridge, England : 2003)'
_journal_page_first 3158
_journal_page_last 3169
_journal_paper_doi 10.1039/b702808c
_journal_year 2007
_chemical_compound_source
;
?
;
_chemical_formula_moiety ' C38 H32 P2 Pt '
_chemical_formula_sum 'C38 H32 P2 Pt'
_chemical_formula_weight 745.7
_chemical_melting_point ?
_chemical_name_systematic
;
?
;
_space_group_IT_number 15
_symmetry_cell_setting monoclinic
_symmetry_space_group_name_Hall '-C 2yc'
_symmetry_space_group_name_H-M 'C 1 2/c 1'
_atom_sites_solution_hydrogens geom
_atom_sites_solution_primary direct
_audit_creation_date 03-28-02
_audit_creation_method CRYSTALS_ver_12-03-99
_audit_update_record
;
2003-02-28 - Report on C38 H32 P2 Pt
by Anthony C. Willis
for Steven Priver and Martin Bennett

2003-02-28- passes checkcif tests with minor warnings
;
_cell_angle_alpha 90
_cell_angle_beta 92.0661(12)
_cell_angle_gamma 90
_cell_formula_units_Z 4
_cell_length_a 21.0147(5)
_cell_length_b 9.7799(3)
_cell_length_c 15.0753(4)
_cell_measurement_reflns_used 104330
_cell_measurement_temperature 200
_cell_measurement_theta_max 27
_cell_measurement_theta_min 3
_cell_volume 3096.29(15)
_computing_cell_refinement
;
Denzo/Scalepack (Otwinowski & Minor, 1996)
;
_computing_data_collection
;
COLLECT (Nonius BV, 1997)
;
_computing_data_reduction
;
Denzo/Scalepack (Otwinowski & Minor, 1996)
;
_computing_molecular_graphics
;
ORTEP-II (Johnson 1976) in teXsan (MSC, 1992-1997)
;
_computing_publication_material
;
CRYSTALS (Watkin et al 2001)
;
_computing_structure_refinement
;
CRYSTALS (Watkin et al 2001)
;
_computing_structure_solution
;
SIR92 (Altomare et al, 1994)
;
_diffrn_ambient_temperature 200
_diffrn_measured_fraction_theta_full 0.991
_diffrn_measured_fraction_theta_max 0.991
_diffrn_measurement_device_type
;
Enraf Nonius Kappa CCD
;
_diffrn_measurement_method ' \f and \w scans with CCD '
_diffrn_radiation_monochromator graphite
_diffrn_radiation_type 'Mo K\a'
_diffrn_radiation_wavelength 0.71073
_diffrn_reflns_av_R_equivalents 0.08
_diffrn_reflns_limit_h_max 27
_diffrn_reflns_limit_h_min -27
_diffrn_reflns_limit_k_max 12
_diffrn_reflns_limit_k_min -12
_diffrn_reflns_limit_l_max 17
_diffrn_reflns_limit_l_min -19
_diffrn_reflns_number 28035
_diffrn_reflns_theta_full 27.5
_diffrn_reflns_theta_max 27.64
_diffrn_reflns_theta_min 4.17
_diffrn_standards_decay_% 0.00
_diffrn_standards_interval_count 0
_diffrn_standards_interval_time 0
_diffrn_standards_number 0
_exptl_absorpt_coefficient_mu 4.661
_exptl_absorpt_correction_T_max 0.803
_exptl_absorpt_correction_T_min 0.507
_exptl_absorpt_correction_type integration
_exptl_absorpt_process_details
;
via Gaussian method (Coppens, 1970) implemented in maXus (2000)
;
_exptl_crystal_colour ' colourless '
_exptl_crystal_density_diffrn 1.600
_exptl_crystal_density_meas ?
_exptl_crystal_description ' block '
_exptl_crystal_F_000 1472
_exptl_crystal_size_max 0.18
_exptl_crystal_size_mid 0.13
_exptl_crystal_size_min 0.05
_refine_diff_density_max 1.65
_refine_diff_density_min -1.09
_refine_ls_extinction_coef 77.7(95)
_refine_ls_extinction_method 'Larson 1970 Crystallographic Computing eq 22'
_refine_ls_goodness_of_fit_ref 1.0817
_refine_ls_hydrogen_treatment noref
_refine_ls_matrix_type full
_refine_ls_number_parameters 187
_refine_ls_number_reflns 2996
_refine_ls_R_factor_gt 0.0246
_refine_ls_shift/su_max 0.002955
_refine_ls_structure_factor_coef F
_refine_ls_weighting_details
;
Chebychev polynomial with 4 parameters, Carruthers & Watkin , 1979,
0.331 1.49 -.0319 0.510
;
_refine_ls_weighting_scheme calc
_refine_ls_wR_factor_ref 0.0281
_reflns_limit_h_max 27
_reflns_limit_h_min -27
_reflns_limit_k_max 12
_reflns_limit_k_min 0
_reflns_limit_l_max 19
_reflns_limit_l_min 0
_reflns_number_gt 2996
_reflns_number_total 3575
_reflns_threshold_expression >3.00\s(I)
_cod_data_source_file b702808c.txt
_cod_data_source_block 4_shp21
_cod_depositor_comments
;
The following automatic conversions were performed:
'_symmetry_cell_setting' value 'Monoclinic ' changed to 'monoclinic'
according to '/home/saulius/struct/CIF-dictionaries/cif_core.dic'
dictionary named 'cif_core.dic' version 2.4.1 from 2010-06-29.

Automatic conversion script
Id: cif_fix_enum 1527 2010-12-29 10:47:43Z saulius 

The following automatic conversions were performed:

'_chemical_melting_point' value 'not measured' was changed to '?' -
the value is undefined or not given.

Automatic conversion script
Id: cif_fix_values 1646 2011-03-28 12:23:43Z adriana 
;
_cod_original_sg_symbol_H-M 'C 1 2/c 1 '
_cod_original_formula_sum ' C38 H32 P2 Pt '
_cod_database_code 7005520

loop_
_symmetry_equiv_pos_as_xyz
x,y,z
-x,-y,-z
x+1/2,y+1/2,z
-x+1/2,-y+1/2,-z
-x,y,-z+1/2
x,-y,z+1/2
-x+1/2,y+1/2,-z+1/2
x+1/2,-y+1/2,z+1/2

loop_
_atom_site_label
_atom_site_type_symbol
_atom_site_fract_x
_atom_site_fract_y
_atom_site_fract_z
_atom_site_U_iso_or_equiv
_atom_site_occupancy
_atom_site_adp_type
Pt1 pt 0.5000 0.394655(17) 0.2500 0.0324 1.0000 Uani
P1 p 0.41087(4) 0.52332(8) 0.26757(5) 0.0360 1.0000 Uani
C1 c 0.36936(16) 0.3628(3) 0.2717(2) 0.0403 1.0000 Uani
C2 c 0.42156(15) 0.2730(3) 0.27980(19) 0.0363 1.0000 Uani
C3 c 0.41006(17) 0.1400(4) 0.3095(2) 0.0419 1.0000 Uani
C4 c 0.34661(18) 0.0974(4) 0.3137(2) 0.0469 1.0000 Uani
C5 c 0.29530(17) 0.1853(4) 0.2959(2) 0.0505 1.0000 Uani
C6 c 0.30594(16) 0.3222(4) 0.2782(2) 0.0463 1.0000 Uani
C7 c 0.46276(19) 0.0470(4) 0.3446(3) 0.0519 1.0000 Uani
C14 c 0.40104(16) 0.6200(3) 0.3693(2) 0.0382 1.0000 Uani
C15 c 0.45428(19) 0.6294(4) 0.4283(2) 0.0478 1.0000 Uani
C16 c 0.4502(2) 0.7028(4) 0.5066(2) 0.0551 1.0000 Uani
C17 c 0.3945(2) 0.7664(4) 0.5273(2) 0.0578 1.0000 Uani
C18 c 0.3415(2) 0.7590(4) 0.4695(3) 0.0564 1.0000 Uani
C19 c 0.34484(17) 0.6848(4) 0.3903(2) 0.0488 1.0000 Uani
C8 c 0.38007(16) 0.6344(4) 0.1792(2) 0.0414 1.0000 Uani
C9 c 0.3563(2) 0.5764(5) 0.1007(2) 0.0588 1.0000 Uani
C10 c 0.3363(3) 0.6609(6) 0.0301(3) 0.0755 1.0000 Uani
C11 c 0.3406(3) 0.8001(6) 0.0386(3) 0.0762 1.0000 Uani
C12 c 0.3631(3) 0.8582(5) 0.1164(4) 0.0804 1.0000 Uani
C13 c 0.3837(2) 0.7749(4) 0.1864(3) 0.0611 1.0000 Uani
H41 h 0.33768 0.0003 0.3300 0.0563 1.0000 Uiso
H51 h 0.25077 0.1492 0.2960 0.0607 1.0000 Uiso
H61 h 0.27002 0.3887 0.2705 0.0556 1.0000 Uiso
H71 h 0.50489 0.0921 0.3368 0.0619 1.0000 Uiso
H72 h 0.45692 0.0287 0.4091 0.0619 1.0000 Uiso
H73 h 0.46127 -0.0413 0.3111 0.0619 1.0000 Uiso
H91 h 0.3534 0.4748 0.0947 0.0703 1.0000 Uiso
H101 h 0.3190 0.6197 -0.0264 0.0903 1.0000 Uiso
H111 h 0.3271 0.8599 -0.0125 0.0914 1.0000 Uiso
H121 h 0.3647 0.9600 0.1227 0.0960 1.0000 Uiso
H131 h 0.4012 0.8171 0.2426 0.0728 1.0000 Uiso
H151 h 0.49506 0.5832 0.4137 0.0572 1.0000 Uiso
H161 h 0.4882 0.7093 0.5483 0.0657 1.0000 Uiso
H171 h 0.3920 0.8184 0.5842 0.0693 1.0000 Uiso
H181 h 0.3011 0.8065 0.4844 0.0680 1.0000 Uiso
H191 h 0.30670 0.6786 0.3489 0.0585 1.0000 Uiso

loop_
_atom_site_aniso_label
_atom_site_aniso_U_11
_atom_site_aniso_U_22
_atom_site_aniso_U_33
_atom_site_aniso_U_23
_atom_site_aniso_U_13
_atom_site_aniso_U_12
Pt1 0.0319(1) 0.0331(1) 0.0320(1) 0.0000 -0.00154(5) 0.0000
P1 0.0346(4) 0.0388(4) 0.0346(4) -0.0017(3) -0.0011(3) 0.0015(3)
C1 0.0390(15) 0.0472(17) 0.0344(14) -0.0030(12) -0.0005(12) -0.0037(13)
C2 0.0394(15) 0.0411(16) 0.0286(13) -0.0027(11) 0.0027(11) -0.0032(12)
C3 0.0469(17) 0.0442(17) 0.0347(15) -0.0046(12) 0.0001(13) -0.0035(13)
C4 0.0521(19) 0.0462(18) 0.0426(16) -0.0016(14) 0.0041(14) -0.0109(15)
C5 0.0428(17) 0.061(2) 0.0481(18) -0.0032(17) 0.0045(14) -0.0130(17)
C6 0.0391(16) 0.056(2) 0.0441(17) -0.0047(16) 0.0005(13) 0.0002(15)
C7 0.056(2) 0.0435(18) 0.055(2) 0.0052(16) -0.0096(16) -0.0027(16)
C14 0.0456(16) 0.0349(15) 0.0340(14) 0.0008(12) 0.0003(12) -0.0009(13)
C15 0.054(2) 0.0485(19) 0.0406(16) -0.0010(14) -0.0049(14) -0.0010(15)
C16 0.072(2) 0.051(2) 0.0414(17) -0.0037(16) -0.0105(16) -0.0015(19)
C17 0.089(3) 0.0463(19) 0.0383(17) -0.0056(14) 0.0025(18) -0.0040(19)
C18 0.072(3) 0.0472(19) 0.051(2) -0.0043(16) 0.0125(18) 0.0074(18)
C19 0.0505(18) 0.0504(19) 0.0453(17) -0.0014(16) 0.0016(14) 0.0028(16)
C8 0.0384(15) 0.0516(19) 0.0342(14) 0.0017(13) 0.0024(12) 0.0051(13)
C9 0.069(2) 0.067(2) 0.0403(18) -0.0130(17) -0.0090(17) 0.0238(19)
C10 0.090(3) 0.102(4) 0.0334(17) -0.007(2) -0.0082(19) 0.037(3)
C11 0.088(3) 0.090(4) 0.050(2) 0.024(2) 0.002(2) 0.021(3)
C12 0.111(4) 0.061(3) 0.068(3) 0.025(2) -0.014(3) -0.013(3)
C13 0.079(3) 0.050(2) 0.053(2) 0.0105(17) -0.0155(19) -0.0126(19)

loop_
_atom_type_symbol
_atom_type_scat_dispersion_real
_atom_type_scat_dispersion_imag
_atom_type_scat_Cromer_Mann_a1
_atom_type_scat_Cromer_Mann_b1
_atom_type_scat_Cromer_Mann_a2
_atom_type_scat_Cromer_Mann_b2
_atom_type_scat_Cromer_Mann_a3
_atom_type_scat_Cromer_Mann_b3
_atom_type_scat_Cromer_Mann_a4
_atom_type_scat_Cromer_Mann_b4
_atom_type_scat_Cromer_Mann_c
_atom_type_scat_source
'C ' 0.0033 0.0016 2.3100 20.8439 1.0200 10.2075 1.5886 0.5687 0.8650 51.6512 0.2156 International_Tables_Vol_IV_Table_2.2B
'H ' 0.0000 0.0000 0.4930 10.5109 0.3229 26.1257 0.1402 3.1424 0.0408 57.7997 0.0030 International_Tables_Vol_IV_Table_2.2B
'P ' 0.0900 0.0950 6.4345 1.9067 4.1791 27.1570 1.7800 0.5260 1.4908 68.1645 1.1149 International_Tables_Vol_IV_Table_2.2B
'Pt ' -2.3520 8.3880 27.0059 1.5129 17.7639 8.8117 15.7131 0.4246 5.7837 38.6103 11.6883 International_Tables_Vol_IV_Table_2.2B

loop_
_exptl_crystal_face_index_h
_exptl_crystal_face_index_k
_exptl_crystal_face_index_l
_exptl_crystal_face_perp_dist
1 0 0 0.010
-1 0 0 0.040
0 1 0 0.080
0 -1 0 0.050
0 0 1 0.080
0 0 -1 0.100
-4 1 0 0.055

loop_
_geom_angle_atom_site_label_1
_geom_angle_site_symmetry_1
_geom_angle_atom_site_label_2
_geom_angle_site_symmetry_2
_geom_angle_atom_site_label_3
_geom_angle_site_symmetry_3
_geom_angle
_geom_angle_publ_flag
P1 . Pt1 . P1 5_655 113.00(4) yes
P1 . Pt1 . C2 . 68.44(9) yes
P1 5_655 Pt1 . C2 . 174.02(8) yes
P1 . Pt1 . C2 5_655 174.02(8) yes
P1 5_655 Pt1 . C2 5_655 68.44(9) yes
C2 . Pt1 . C2 5_655 110.77(17) yes
Pt1 . P1 . C1 . 85.63(11) yes
Pt1 . P1 . C14 . 120.21(11) yes
C1 . P1 . C14 . 110.76(15) yes
Pt1 . P1 . C8 . 121.09(11) yes
C1 . P1 . C8 . 112.73(16) yes
C14 . P1 . C8 . 105.00(15) yes
P1 . C1 . C2 . 99.8(2) yes
P1 . C1 . C6 . 135.7(3) yes
C2 . C1 . C6 . 124.0(3) yes
Pt1 . C2 . C1 . 104.1(2) yes
Pt1 . C2 . C3 . 138.0(2) yes
C1 . C2 . C3 . 117.7(3) yes
C2 . C3 . C4 . 117.8(3) yes
C2 . C3 . C7 . 122.5(3) yes
C4 . C3 . C7 . 119.4(3) yes
C3 . C4 . C5 . 122.5(3) yes
C3 . C4 . H41 . 118.7 no
C5 . C4 . H41 . 118.7 no
C4 . C5 . C6 . 120.2(3) yes
C4 . C5 . H51 . 119.9 no
C6 . C5 . H51 . 119.9 no
C1 . C6 . C5 . 116.7(3) yes
C1 . C6 . H61 . 121.6 no
C5 . C6 . H61 . 121.6 no
C3 . C7 . H71 . 109.5 no
C3 . C7 . H72 . 109.5 no
H71 . C7 . H72 . 109.476 no
C3 . C7 . H73 . 109.5 no
H71 . C7 . H73 . 109.476 no
H72 . C7 . H73 . 109.476 no
P1 . C14 . C15 . 117.0(3) yes
P1 . C14 . C19 . 123.6(3) yes
C15 . C14 . C19 . 119.4(3) yes
C14 . C15 . C16 . 120.0(4) yes
C14 . C15 . H151 . 120.0 no
C16 . C15 . H151 . 120.0 no
C15 . C16 . C17 . 120.5(4) yes
C15 . C16 . H161 . 119.8 no
C17 . C16 . H161 . 119.8 no
C16 . C17 . C18 . 120.4(3) yes
C16 . C17 . H171 . 119.8 no
C18 . C17 . H171 . 119.8 no
C17 . C18 . C19 . 119.7(4) yes
C17 . C18 . H181 . 120.1 no
C19 . C18 . H181 . 120.1 no
C14 . C19 . C18 . 120.1(3) yes
C14 . C19 . H191 . 120.0 no
C18 . C19 . H191 . 120.0 no
P1 . C8 . C9 . 119.2(3) yes
P1 . C8 . C13 . 121.3(3) yes
C9 . C8 . C13 . 119.4(3) yes
C8 . C9 . C10 . 119.7(4) yes
C8 . C9 . H91 . 120.2 no
C10 . C9 . H91 . 120.2 no
C9 . C10 . C11 . 120.0(4) yes
C9 . C10 . H101 . 120.0 no
C11 . C10 . H101 . 120.0 no
C10 . C11 . C12 . 120.7(4) yes
C10 . C11 . H111 . 119.6 no
C12 . C11 . H111 . 119.6 no
C11 . C12 . C13 . 119.6(5) yes
C11 . C12 . H121 . 120.2 no
C13 . C12 . H121 . 120.2 no
C8 . C13 . C12 . 120.6(4) yes
C8 . C13 . H131 . 119.7 no
C12 . C13 . H131 . 119.7 no

loop_
_geom_bond_atom_site_label_1
_geom_bond_site_symmetry_1
_geom_bond_atom_site_label_2
_geom_bond_site_symmetry_2
_geom_bond_distance
_geom_bond_publ_flag
Pt1 . P1 . 2.2799(8) yes
Pt1 . P1 5_655 2.2799(8) yes
Pt1 . C2 . 2.095(3) yes
Pt1 . C2 5_655 2.095(3) yes
P1 . C1 . 1.798(3) yes
P1 . C14 . 1.820(3) yes
P1 . C8 . 1.820(3) yes
C1 . C2 . 1.407(5) yes
C1 . C6 . 1.397(5) yes
C2 . C3 . 1.399(5) yes
C3 . C4 . 1.401(5) yes
C3 . C7 . 1.514(5) yes
C4 . C5 . 1.397(6) yes
C4 . H41 . 1.000 no
C5 . C6 . 1.385(6) yes
C5 . H51 . 1.000 no
C6 . H61 . 1.000 no
C7 . H71 . 1.000 no
C7 . H72 . 1.000 no
C7 . H73 . 1.000 no
C14 . C15 . 1.406(5) yes
C14 . C19 . 1.387(5) yes
C15 . C16 . 1.387(5) yes
C15 . H151 . 1.000 no
C16 . C17 . 1.371(6) yes
C16 . H161 . 1.000 no
C17 . C18 . 1.392(6) yes
C17 . H171 . 1.000 no
C18 . C19 . 1.401(5) yes
C18 . H181 . 1.000 no
C19 . H191 . 1.000 no
C8 . C9 . 1.389(5) yes
C8 . C13 . 1.380(5) yes
C9 . C10 . 1.399(6) yes
C9 . H91 . 1.000 no
C10 . C11 . 1.370(8) yes
C10 . H101 . 1.000 no
C11 . C12 . 1.372(8) yes
C11 . H111 . 1.000 no
C12 . C13 . 1.391(6) yes
C12 . H121 . 1.000 no
C13 . H131 . 1.000 no

loop_
_geom_torsion_atom_site_label_1
_geom_torsion_atom_site_label_2
_geom_torsion_atom_site_label_3
_geom_torsion_atom_site_label_4
_geom_torsion_site_symmetry_1
_geom_torsion_site_symmetry_2
_geom_torsion_site_symmetry_3
_geom_torsion_site_symmetry_4
_geom_torsion
_geom_torsion_publ_flag
Pt1 P1 C1 C2 . . . . 11.6(2) no
Pt1 P1 C1 C6 . . . . -176.9(3) no
Pt1 P1 C8 C9 . . . . 66.0(3) no
Pt1 P1 C8 C13 . . . . -109.7(3) no
Pt1 P1 C14 C15 . . . . 10.2(3) no
Pt1 P1 C14 C19 . . . . -170.6(2) no
Pt1 P1 C1 C2 . 5_655 5_655 5_655 11.6(2) no
Pt1 P1 C1 C6 . 5_655 5_655 5_655 -176.9(3) no
Pt1 P1 C8 C9 . 5_655 5_655 5_655 66.0(3) no
Pt1 P1 C8 C13 . 5_655 5_655 5_655 -109.7(3) no
Pt1 P1 C14 C15 . 5_655 5_655 5_655 10.2(3) no
Pt1 P1 C14 C19 . 5_655 5_655 5_655 -170.6(2) no
Pt1 C2 C1 P1 . . . . -12.9(2) no
Pt1 C2 C1 C6 . . . . 174.1(3) no
Pt1 C2 C3 C4 . . . . -175.0(2) no
Pt1 C2 C3 C7 . . . . 10.7(5) no
Pt1 C2 C1 P1 . 5_655 5_655 5_655 -12.9(2) no
Pt1 C2 C1 C6 . 5_655 5_655 5_655 174.1(3) no
Pt1 C2 C3 C4 . 5_655 5_655 5_655 -175.0(2) no
Pt1 C2 C3 C7 . 5_655 5_655 5_655 10.7(5) no
P1 Pt1 P1 C1 . . 5_655 5_655 178.1(1) no
P1 Pt1 P1 C8 . . 5_655 5_655 64.1(1) no
P1 Pt1 P1 C14 . . 5_655 5_655 -70.4(1) no
P1 Pt1 C2 C1 . . . . 10.8(2) no
P1 Pt1 C2 C3 . . . . -163.4(3) no
P1 C1 C2 C3 . . . . 162.7(2) no
P1 C1 C6 C5 . . . . -168.3(3) no
P1 C8 C9 C10 . . . . -175.9(4) no
P1 C8 C13 C12 . . . . 176.5(4) no
P1 C14 C15 C16 . . . . 179.3(3) no
P1 C14 C19 C18 . . . . -179.0(3) no
C1 P1 Pt1 C2 . . . . -8.2(1) no
C1 P1 C8 C9 . . . . -33.0(3) no
C1 P1 C8 C13 . . . . 151.3(3) no
C1 P1 C14 C15 . . . . 107.4(3) no
C1 P1 C14 C19 . . . . -73.3(3) no
C1 C2 Pt1 C2 . . . 5_655 -162.9(2) no
C1 C2 C3 C4 . . . . 11.4(4) no
C1 C2 C3 C7 . . . . -162.9(3) no
C1 C6 C5 C4 . . . . 5.4(4) no
C2 Pt1 P1 C8 . . . . -122.2(2) no
C2 Pt1 P1 C14 . . . . 103.3(1) no
C2 Pt1 C2 C3 . . 5_655 5_655 22.9(3) no
C2 C1 P1 C8 . . . . 133.5(2) no
C2 C1 P1 C14 . . . . -109.2(2) no
C2 C1 C6 C5 . . . . 1.7(5) no
C2 C3 C4 C5 . . . . -4.9(5) no
C3 C2 C1 C6 . . . . -10.2(5) no
C3 C4 C5 C6 . . . . -3.8(5) no
C5 C4 C3 C7 . . . . 169.6(3) no
C6 C1 P1 C8 . . . . -54.9(4) no
C6 C1 P1 C14 . . . . 62.4(4) no
C8 P1 C14 C15 . . . . -130.6(3) no
C8 P1 C14 C19 . . . . 48.6(3) no
C8 C9 C10 C11 . . . . 0.4(8) no
C8 C13 C12 C11 . . . . -1.8(8) no
C9 C8 P1 C14 . . . . -153.7(3) no
C9 C8 C13 C12 . . . . 0.8(6) no
C9 C10 C11 C12 . . . . -1.4(9) no
C10 C9 C8 C13 . . . . -0.1(6) no
C10 C11 C12 C13 . . . . 2.1(9) no
C13 C8 P1 C14 . . . . 30.6(3) no
C14 C15 C16 C17 . . . . 0.1(6) no
C14 C19 C18 C17 . . . . -0.6(6) no
C15 C14 C19 C18 . . . . 0.2(5) no
C15 C16 C17 C18 . . . . -0.6(6) no
C16 C15 C14 C19 . . . . 0.1(5) no
C16 C17 C18 C19 . . . . 0.8(6) no
